data_1519829
loop_
_publ_author_name
'Besli, S.'
'Kilic, A.'
'Davies, David B.'
'Coles, Simon J.'
'Hursthouse, Michael B.'

_publ_section_title
;
 C18H24N5O2P3S2
;
_journal_name_full 'Crystal Structure Report Archive'
_journal_page_first 312
_journal_year 2007
_chemical_formula_sum 'C18 H24 N5 O2 P3 S2'
_chemical_formula_weight 499.45
_space_group_IT_number 76
_symmetry_cell_setting tetragonal
_symmetry_space_group_name_Hall 'P 4w'
_symmetry_space_group_name_H-M 'P 41'
_atom_sites_solution_hydrogens geom
_atom_sites_solution_primary direct
_atom_sites_solution_secondary difmap
_cell_angle_alpha 90.00
_cell_angle_beta 90.00
_cell_angle_gamma 90.00
_cell_formula_units_Z 4
_cell_length_a 11.48920(10)
_cell_length_b 11.48920(10)
_cell_length_c 16.7646(3)
_cell_measurement_reflns_used 2554
_cell_measurement_temperature 120(2)
_cell_measurement_theta_max 27.48
_cell_measurement_theta_min 2.91
_cell_volume 2212.96(5)
_computing_cell_refinement 'DENZO, COLLECT'
_computing_data_reduction 'DENZO, COLLECT'
_computing_molecular_graphics 'PLATON (Spek, 2003)'
_computing_structure_refinement 'SHELXL-97 (Sheldrick, 1997)'
_computing_structure_solution 'SHELXS-97 (Sheldrick, 1997)'
_diffrn_ambient_temperature 120(2)
_diffrn_detector_area_resol_mean 9.091
_diffrn_measured_fraction_theta_full 0.996
_diffrn_measured_fraction_theta_max 0.996
_diffrn_measurement_device_type 'Bruker-Nonius APEX2 Area Detector'
_diffrn_measurement_method '\f and \w scans'
_diffrn_radiation_monochromator graphite
_diffrn_radiation_source 'Bruker-Nonius FR591 rotating anode'
_diffrn_radiation_type MoK\a
_diffrn_radiation_wavelength 0.71073
_diffrn_reflns_av_R_equivalents 0.0337
_diffrn_reflns_av_sigmaI/netI 0.0333
_diffrn_reflns_limit_h_max 14
_diffrn_reflns_limit_h_min -14
_diffrn_reflns_limit_k_max 14
_diffrn_reflns_limit_k_min -14
_diffrn_reflns_limit_l_max 21
_diffrn_reflns_limit_l_min -19
_diffrn_reflns_number 19848
_diffrn_reflns_theta_full 27.48
_diffrn_reflns_theta_max 27.48
_diffrn_reflns_theta_min 3.01
_exptl_absorpt_coefficient_mu 0.484
_exptl_absorpt_correction_T_max 0.9904
_exptl_absorpt_correction_T_min 0.9353
_exptl_absorpt_correction_type multi-scan
_exptl_absorpt_process_details 'SADABS V2.10 (Sheldrick, G.M., 2003)'
_exptl_crystal_colour colourless
_exptl_crystal_density_diffrn 1.499
_exptl_crystal_density_method 'not measured'
_exptl_crystal_description plate
_exptl_crystal_F_000 1040
_exptl_crystal_size_max 0.14
_exptl_crystal_size_mid 0.10
_exptl_crystal_size_min 0.02
_refine_diff_density_max 0.214
_refine_diff_density_min -0.230
_refine_diff_density_rms 0.048
_refine_ls_abs_structure_details 'Flack H D (1983), Acta Cryst. A39, 876-881'
_refine_ls_abs_structure_Flack 0.04(5)
_refine_ls_extinction_method none
_refine_ls_goodness_of_fit_ref 1.046
_refine_ls_hydrogen_treatment mixed
_refine_ls_matrix_type full
_refine_ls_number_parameters 279
_refine_ls_number_reflns 4720
_refine_ls_number_restraints 1
_refine_ls_restrained_S_all 1.045
_refine_ls_R_factor_all 0.0299
_refine_ls_R_factor_gt 0.0279
_refine_ls_shift/su_max 0.001
_refine_ls_shift/su_mean 0.000
_refine_ls_structure_factor_coef Fsqd
_refine_ls_weighting_details 'calc w=1/[\s^2^(Fo^2^)+(0.0076P)^2^+1.4395P] where P=(Fo^2^+2Fc^2^)/3'
_refine_ls_weighting_scheme calc
_refine_ls_wR_factor_gt 0.0572
_refine_ls_wR_factor_ref 0.0583
_reflns_number_gt 4559
_reflns_number_total 4720
_reflns_threshold_expression >2sigma(I)
_cod_data_source_file eCrystal-312.cif
_cod_data_source_block 2007src0258r
_cod_depositor_comments
;
Citation :
Besli, S. and Kilic, A. and Davies, David B. and Coles, Simon J. and 
Hursthouse, Michael B. (2007) 
University of Southampton, Crystal Structure Report Archive. 
(doi:10.5258/ecrystals/312)

More at:
http://ecrystals.chem.soton.ac.uk/312/

The following automatic conversions were performed:

'_symmetry_cell_setting' value 'Tetragonal' changed to 'tetragonal'
according to the built-in table from CIF Core dictionary named
'cif_core.dic' version 2.4.1 from 2010-06-29.

Automatic conversion script
Id: cif_fix_values 3392 2015-05-12 13:50:21Z andrius 
;
_cod_original_sg_symbol_H-M P4(1)
_cod_database_code 1519829

loop_
_symmetry_equiv_pos_as_xyz
'x, y, z'
'-x, -y, z+1/2'
'-y, x, z+1/4'
'y, -x, z+3/4'

loop_
_atom_site_label
_atom_site_type_symbol
_atom_site_fract_x
_atom_site_fract_y
_atom_site_fract_z
_atom_site_U_iso_or_equiv
_atom_site_adp_type
_atom_site_occupancy
_atom_site_symmetry_multiplicity
_atom_site_calc_flag
_atom_site_refinement_flags
_atom_site_disorder_assembly
_atom_site_disorder_group
H5N H 0.020(2) 0.272(2) 0.2928(15) 0.016(6) Uiso 1 1 d . . .
H4N H 0.408(2) 0.469(2) 0.1508(17) 0.035(8) Uiso 1 1 d . . .
C1 C 0.1629(2) 0.29107(19) 0.45878(13) 0.0221(5) Uani 1 1 d . . .
C2 C 0.2169(2) 0.1937(2) 0.42690(14) 0.0272(5) Uani 1 1 d . . .
H2 H 0.2985 0.1933 0.4181 0.033 Uiso 1 1 calc R . .
C3 C 0.1501(2) 0.0967(2) 0.40800(15) 0.0347(6) Uani 1 1 d . . .
H3 H 0.1865 0.0294 0.3866 0.042 Uiso 1 1 calc R . .
C4 C 0.0308(2) 0.0977(2) 0.42024(16) 0.0345(6) Uani 1 1 d . . .
H4 H -0.0146 0.0317 0.4063 0.041 Uiso 1 1 calc R . .
C5 C -0.0221(2) 0.1944(2) 0.45268(16) 0.0331(6) Uani 1 1 d . . .
H5 H -0.1037 0.1944 0.4616 0.040 Uiso 1 1 calc R . .
C6 C 0.0432(2) 0.2916(2) 0.47237(14) 0.0271(5) Uani 1 1 d . . .
H6 H 0.0067 0.3581 0.4950 0.032 Uiso 1 1 calc R . .
C7 C 0.16886(18) 0.70950(19) 0.44114(13) 0.0187(4) Uani 1 1 d . . .
C8 C 0.0838(2) 0.75087(19) 0.38980(15) 0.0269(5) Uani 1 1 d . . .
H8 H 0.0972 0.7520 0.3339 0.032 Uiso 1 1 calc R . .
C9 C -0.0209(2) 0.7907(2) 0.42068(18) 0.0363(6) Uani 1 1 d . . .
H9 H -0.0798 0.8187 0.3859 0.044 Uiso 1 1 calc R . .
C10 C -0.0393(2) 0.7894(2) 0.50215(19) 0.0385(7) Uani 1 1 d . . .
H10 H -0.1111 0.8171 0.5230 0.046 Uiso 1 1 calc R . .
C11 C 0.0450(2) 0.7485(2) 0.55347(16) 0.0330(6) Uani 1 1 d . . .
H11 H 0.0315 0.7477 0.6094 0.040 Uiso 1 1 calc R . .
C12 C 0.1499(2) 0.7086(2) 0.52276(14) 0.0268(5) Uani 1 1 d . . .
H12 H 0.2086 0.6806 0.5577 0.032 Uiso 1 1 calc R . .
C13 C 0.51543(18) 0.21711(19) 0.25969(13) 0.0219(5) Uani 1 1 d . . .
H13A H 0.5320 0.1327 0.2631 0.026 Uiso 1 1 calc R . .
H13B H 0.5412 0.2538 0.3101 0.026 Uiso 1 1 calc R . .
C14 C 0.58267(18) 0.26972(19) 0.18999(14) 0.0215(5) Uani 1 1 d . . .
H14A H 0.6672 0.2606 0.1996 0.026 Uiso 1 1 calc R . .
H14B H 0.5629 0.2272 0.1405 0.026 Uiso 1 1 calc R . .
C15 C 0.55461(19) 0.3978(2) 0.17925(14) 0.0233(5) Uani 1 1 d . . .
H15A H 0.5789 0.4418 0.2272 0.028 Uiso 1 1 calc R . .
H15B H 0.5976 0.4290 0.1328 0.028 Uiso 1 1 calc R . .
C16 C -0.06099(18) 0.5542(2) 0.20871(14) 0.0239(5) Uani 1 1 d . . .
H16A H -0.0905 0.6051 0.1656 0.029 Uiso 1 1 calc R . .
H16B H -0.0470 0.6031 0.2564 0.029 Uiso 1 1 calc R . .
C17 C -0.15133(18) 0.4621(2) 0.22806(14) 0.0244(5) Uani 1 1 d . . .
H17A H -0.1709 0.4188 0.1788 0.029 Uiso 1 1 calc R . .
H17B H -0.2232 0.5007 0.2472 0.029 Uiso 1 1 calc R . .
C18 C -0.10928(18) 0.3766(2) 0.29122(14) 0.0233(5) Uani 1 1 d . . .
H18A H -0.0943 0.4182 0.3419 0.028 Uiso 1 1 calc R . .
H18B H -0.1696 0.3168 0.3010 0.028 Uiso 1 1 calc R . .
N1 N 0.36039(15) 0.43443(16) 0.32002(11) 0.0204(4) Uani 1 1 d . . .
N2 N 0.21315(15) 0.35359(16) 0.20555(11) 0.0197(4) Uani 1 1 d . . .
N3 N 0.13087(15) 0.48886(15) 0.32625(10) 0.0187(4) Uani 1 1 d . . .
N4 N 0.42823(16) 0.41165(17) 0.16659(11) 0.0198(4) Uani 1 1 d . . .
N5 N -0.00030(15) 0.32047(16) 0.26240(11) 0.0188(4) Uani 1 1 d . . .
O1 O 0.39044(12) 0.23500(12) 0.24949(9) 0.0193(3) Uani 1 1 d . . .
O2 O 0.04752(13) 0.50053(13) 0.18376(9) 0.0219(3) Uani 1 1 d . . .
P1 P 0.25431(5) 0.48947(5) 0.36802(3) 0.01675(11) Uani 1 1 d . . .
P2 P 0.34289(4) 0.36365(5) 0.23773(3) 0.01642(11) Uani 1 1 d . . .
P3 P 0.10643(4) 0.41547(4) 0.24707(3) 0.01609(11) Uani 1 1 d . . .
S1 S 0.24489(5) 0.41847(5) 0.48283(3) 0.02533(12) Uani 1 1 d . . .
S2 S 0.30383(5) 0.65882(5) 0.40150(3) 0.02099(12) Uani 1 1 d . . .

loop_
_atom_site_aniso_label
_atom_site_aniso_U_11
_atom_site_aniso_U_22
_atom_site_aniso_U_33
_atom_site_aniso_U_23
_atom_site_aniso_U_13
_atom_site_aniso_U_12
C1 0.0293(12) 0.0206(11) 0.0165(10) 0.0052(8) 0.0000(9) 0.0003(9)
C2 0.0253(12) 0.0276(13) 0.0287(13) 0.0046(10) 0.0021(10) 0.0047(10)
C3 0.0502(16) 0.0238(12) 0.0302(13) 0.0014(11) 0.0014(12) 0.0073(11)
C4 0.0442(15) 0.0249(13) 0.0345(14) 0.0060(11) -0.0039(12) -0.0089(12)
C5 0.0292(13) 0.0342(14) 0.0361(14) 0.0125(11) 0.0027(11) -0.0020(11)
C6 0.0306(13) 0.0255(12) 0.0251(12) 0.0065(10) 0.0031(10) 0.0046(10)
C7 0.0184(10) 0.0163(10) 0.0213(10) -0.0032(8) 0.0009(8) -0.0046(8)
C8 0.0306(12) 0.0213(11) 0.0288(13) -0.0022(9) -0.0055(10) -0.0018(10)
C9 0.0274(13) 0.0261(13) 0.0556(18) -0.0083(12) -0.0130(12) 0.0044(10)
C10 0.0238(12) 0.0273(13) 0.0644(19) -0.0193(13) 0.0103(13) -0.0040(10)
C11 0.0387(15) 0.0282(13) 0.0320(13) -0.0065(11) 0.0127(11) -0.0061(11)
C12 0.0319(13) 0.0244(12) 0.0240(12) -0.0021(9) 0.0032(10) -0.0027(10)
C13 0.0195(11) 0.0207(11) 0.0255(11) 0.0016(9) -0.0043(9) 0.0067(9)
C14 0.0157(10) 0.0218(11) 0.0270(12) -0.0017(9) -0.0011(9) 0.0037(9)
C15 0.0182(11) 0.0250(11) 0.0268(12) 0.0017(9) -0.0012(9) -0.0007(9)
C16 0.0173(11) 0.0258(11) 0.0286(12) 0.0042(10) -0.0065(9) 0.0051(9)
C17 0.0149(10) 0.0293(12) 0.0291(12) -0.0007(10) -0.0052(9) 0.0039(9)
C18 0.0155(10) 0.0246(11) 0.0298(12) -0.0005(10) 0.0012(9) -0.0022(9)
N1 0.0163(9) 0.0223(9) 0.0226(9) -0.0031(7) -0.0051(7) 0.0010(7)
N2 0.0171(9) 0.0231(9) 0.0189(9) -0.0024(7) -0.0022(7) 0.0000(7)
N3 0.0168(8) 0.0193(9) 0.0202(9) -0.0026(7) -0.0020(7) 0.0006(7)
N4 0.0183(9) 0.0181(10) 0.0231(10) 0.0042(8) -0.0028(8) 0.0022(8)
N5 0.0166(9) 0.0172(9) 0.0226(10) 0.0013(8) -0.0022(7) -0.0016(7)
O1 0.0181(7) 0.0176(7) 0.0222(8) 0.0022(6) -0.0004(6) 0.0002(6)
O2 0.0194(8) 0.0244(8) 0.0219(8) 0.0040(6) -0.0039(6) 0.0013(6)
P1 0.0169(3) 0.0170(3) 0.0164(2) -0.0008(2) -0.0030(2) -0.0005(2)
P2 0.0152(2) 0.0167(3) 0.0174(3) -0.0010(2) -0.0021(2) 0.0009(2)
P3 0.0146(2) 0.0168(3) 0.0168(3) 0.0003(2) -0.0025(2) -0.0003(2)
S1 0.0319(3) 0.0264(3) 0.0177(3) 0.0031(2) -0.0051(2) -0.0020(2)
S2 0.0194(3) 0.0212(3) 0.0223(3) -0.0050(2) 0.0020(2) -0.0040(2)

loop_
_atom_type_symbol
_atom_type_description
_atom_type_scat_dispersion_real
_atom_type_scat_dispersion_imag
_atom_type_scat_source
C C 0.0033 0.0016 'International Tables Vol C Tables 4.2.6.8 and 6.1.1.4'
H H 0.0000 0.0000 'International Tables Vol C Tables 4.2.6.8 and 6.1.1.4'
N N 0.0061 0.0033 'International Tables Vol C Tables 4.2.6.8 and 6.1.1.4'
O O 0.0106 0.0060 'International Tables Vol C Tables 4.2.6.8 and 6.1.1.4'
P P 0.1023 0.0942 'International Tables Vol C Tables 4.2.6.8 and 6.1.1.4'
S S 0.1246 0.1234 'International Tables Vol C Tables 4.2.6.8 and 6.1.1.4'

loop_
_geom_angle_atom_site_label_1
_geom_angle_atom_site_label_2
_geom_angle_atom_site_label_3
_geom_angle
_geom_angle_site_symmetry_1
_geom_angle_site_symmetry_3
C2 C1 C6 120.5(2) . .
C2 C1 S1 120.79(18) . .
C6 C1 S1 118.68(18) . .
C1 C2 C3 119.2(2) . .
C4 C3 C2 120.4(2) . .
C5 C4 C3 120.0(2) . .
C4 C5 C6 120.4(2) . .
C5 C6 C1 119.5(2) . .
C12 C7 C8 120.3(2) . .
C12 C7 S2 120.13(18) . .
C8 C7 S2 119.54(18) . .
C7 C8 C9 119.5(2) . .
C10 C9 C8 119.9(2) . .
C11 C10 C9 120.8(2) . .
C10 C11 C12 119.4(2) . .
C7 C12 C11 120.0(2) . .
O1 C13 C14 110.64(17) . .
C15 C14 C13 111.56(18) . .
N4 C15 C14 109.32(18) . .
O2 C16 C17 110.65(17) . .
C16 C17 C18 112.41(17) . .
N5 C18 C17 108.70(18) . .
P1 N1 P2 122.48(11) . .
P3 N2 P2 123.08(11) . .
P1 N3 P3 121.86(11) . .
C15 N4 P2 116.58(15) . .
C18 N5 P3 112.71(14) . .
C13 O1 P2 118.93(12) . .
C16 O2 P3 115.67(13) . .
N3 P1 N1 117.46(10) . .
N3 P1 S1 111.04(7) . .
N1 P1 S1 110.47(7) . .
N3 P1 S2 111.39(7) . .
N1 P1 S2 107.18(7) . .
S1 P1 S2 97.41(3) . .
O1 P2 N2 107.28(9) . .
O1 P2 N1 108.66(9) . .
N2 P2 N1 116.33(9) . .
O1 P2 N4 101.40(9) . .
N2 P2 N4 109.78(10) . .
N1 P2 N4 112.20(10) . .
N2 P3 O2 108.20(9) . .
N2 P3 N3 117.87(9) . .
O2 P3 N3 107.72(9) . .
N2 P3 N5 110.21(10) . .
O2 P3 N5 101.09(9) . .
N3 P3 N5 110.36(9) . .
C1 S1 P1 97.99(7) . .
C7 S2 P1 99.57(7) . .

loop_
_geom_bond_atom_site_label_1
_geom_bond_atom_site_label_2
_geom_bond_distance
_geom_bond_site_symmetry_2
C1 C2 1.386(3) .
C1 C6 1.394(3) .
C1 S1 1.787(2) .
C2 C3 1.389(4) .
C3 C4 1.387(4) .
C4 C5 1.378(4) .
C5 C6 1.385(4) .
C7 C12 1.386(3) .
C7 C8 1.386(3) .
C7 S2 1.785(2) .
C8 C9 1.387(4) .
C9 C10 1.382(4) .
C10 C11 1.379(4) .
C11 C12 1.388(3) .
C13 O1 1.461(2) .
C13 C14 1.526(3) .
C14 C15 1.517(3) .
C15 N4 1.476(3) .
C16 O2 1.452(3) .
C16 C17 1.517(3) .
C17 C18 1.523(3) .
C18 N5 1.489(3) .
N1 P1 1.5914(19) .
N1 P2 1.6139(19) .
N2 P3 1.5790(19) .
N2 P2 1.5895(18) .
N3 P1 1.5817(18) .
N3 P3 1.5975(18) .
N4 P2 1.6395(19) .
N5 P3 1.6616(18) .
O1 P2 1.5881(14) .
O2 P3 1.5935(15) .
P1 S1 2.0933(8) .
P1 S2 2.1034(7) .
